data_9000193
loop_
_publ_author_name
'Moore, P. B.'

_publ_section_title
;
 Crystal chemistry of the basic iron phosphates
;
_journal_name_full 'American Mineralogist'
_journal_page_first 135
_journal_page_last 169
_journal_volume 55
_journal_year 1970
_chemical_formula_sum 'Fe5 H5 O17 P3'
_chemical_name_mineral Rockbridgeite
_space_group_IT_number 63
_symmetry_space_group_name_Hall '-B 2 2b'
_symmetry_space_group_name_H-M 'B b m m'
_cell_angle_alpha 90
_cell_angle_beta 90
_cell_angle_gamma 90
_cell_formula_units_Z 4
_cell_length_a 13.783
_cell_length_b 16.805
_cell_length_c 5.172
_cell_volume 1197.956
_database_code_amcsd 0000198
_exptl_crystal_density_diffrn 3.599
_cod_original_formula_sum 'Fe5 P3 O17 H5'
_cod_database_code 9000193

loop_
_space_group_symop_operation_xyz
x,y,z
1/2+x,y,1/2+z
-x,1/2+y,z
1/2-x,1/2+y,1/2+z
x,1/2-y,-z
1/2+x,1/2-y,1/2-z
x,y,-z
1/2+x,y,1/2-z
-x,-y,z
1/2-x,-y,1/2+z
x,1/2-y,z
1/2+x,1/2-y,1/2+z
-x,1/2+y,-z
1/2-x,1/2+y,1/2-z
-x,-y,-z
1/2-x,-y,1/2-z

loop_
_atom_site_label
_atom_site_fract_x
_atom_site_fract_y
_atom_site_fract_z
_atom_site_occupancy
_atom_site_U_iso_or_equiv
_atom_site_type_symbol
_atom_site_attached_hydrogens
Fe1 0.00000 0.00000 0.00000 1.00000 0.00127 Fe 0
Fe2 0.06870 0.15740 0.00000 1.00000 0.02077 Fe 0
Fe3 0.32140 0.13850 0.23850 0.50000 0.00127 Fe 0
P1 0.14200 0.04320 0.50000 1.00000 0.00101 P 0
P2 0.48060 0.25000 0.00000 1.00000 0.00963 P 0
O1 0.04770 0.25000 0.25080 1.00000 0.03014 O 0
O2 0.08290 0.06050 0.26150 1.00000 0.00709 O 0
O-H3 0.31320 0.25000 0.38760 0.50000 0.01026 O 1
O4 0.31260 0.03570 0.00000 1.00000 0.02356 O 0
O-H5 0.21750 0.17200 0.00000 1.00000 0.00950 O 1
O-H6 0.42040 0.10710 0.50000 1.00000 0.00393 O 1
O7 0.41710 0.17630 0.00000 1.00000 0.01153 O 0
O8 0.22760 0.10440 0.50000 1.00000 0.00127 O 0

loop_
_cod_changelog_entry_id
_cod_changelog_entry_author
_cod_changelog_entry_date
_cod_changelog_entry_text
1
;cod-tools version 3.8.0
Id: cif_guess_AMCSD_atom_types 9574 2023-05-10 09:00:05Z saulius
;
2023-05-10T18:45:56+03:00
;Derived atom types and hydrogen counts
from atom names that follow the AMCSD naming convention
(Wat == water, O-H == hydroxyl).
;

loop_
_cod_related_entry_id
_cod_related_entry_database
_cod_related_entry_code
1 AMCSD 0000198
